data_4341080
loop_
_publ_author_name
'Alvarez, Bel\'en'
'Alvarez, M. Angeles'
'Amor, Inmaculada'
'Garc\'ia, M Esther'
'Ruiz, Miguel A.'
'Su\'arez, Jaime'

_publ_section_title
;
 Gold(I) and related heterometallic derivatives of dimolybdenum complexes
 with asymmetric phosphinidene bridges.
;
_journal_issue 19
_journal_name_full 'Inorganic chemistry'
_journal_page_first 10325
_journal_page_last 10339
_journal_paper_doi 10.1021/ic501376v
_journal_volume 53
_journal_year 2014
_chemical_compound_source 'synthesis as described'
_chemical_formula_moiety 'C60 H78 Hg2 I4 Mo4 O4 P2, 2(C H2 Cl2)'
_chemical_formula_sum 'C62 H82 Cl4 Hg2 I4 Mo4 O4 P2'
_chemical_formula_weight 2387.56
_chemical_name_systematic
;
 ?
;
_space_group_IT_number 2
_symmetry_cell_setting triclinic
_symmetry_Int_Tables_number 2
_symmetry_space_group_name_Hall '-P 1'
_symmetry_space_group_name_H-M 'P -1'
_atom_sites_solution_hydrogens geom
_atom_sites_solution_primary direct
_atom_sites_solution_secondary difmap
_audit_conform_dict_location ftp://ftp.iucr.org/pub/cif_core.dic
_audit_conform_dict_name cif_core.dic
_audit_conform_dict_version 2.3
_audit_creation_method 'WinGX routine CIF_UPDATE'
_cell_angle_alpha 90.079(3)
_cell_angle_beta 95.095(2)
_cell_angle_gamma 106.489(3)
_cell_formula_units_Z 2
_cell_length_a 10.8045(7)
_cell_length_b 13.6911(8)
_cell_length_c 26.0039(17)
_cell_measurement_reflns_used 11350
_cell_measurement_temperature 100(2)
_cell_measurement_theta_max 25.350
_cell_measurement_theta_min 0.407
_cell_measurement_wavelength 0.71073
_cell_volume 3672.4(4)
_computing_cell_refinement 'HKL Scalepack (Otwinowski & Minor, 1997)'
_computing_data_collection 'Collect (Bruker AXS BV, 1997-2004)'
_computing_data_reduction
;
 HKL Denzo and Scalepack (Otwinowski & Minor, 1997) 
;
_computing_molecular_graphics 'Ortep-3 for Windows (Farrugia, 1997)'
_computing_publication_material 'WinGX publication routines (Farrugia, 1999)'
_computing_structure_refinement 'SHELXL-97 (Sheldrick, 1997)'
_computing_structure_solution SIR92
_diffrn_ambient_temperature 100(2)
_diffrn_measured_fraction_theta_full 0.876
_diffrn_measured_fraction_theta_max 0.876
_diffrn_measurement_device '90 mm CCD camera on \k-goniostat'
_diffrn_measurement_device_type KappaCCD
_diffrn_measurement_method CCD
_diffrn_radiation_monochromator 'horizontally mounted graphite crystal'
_diffrn_radiation_probe x-ray
_diffrn_radiation_source 'fine-focus sealed tube'
_diffrn_radiation_type MoK\a
_diffrn_radiation_wavelength 0.71073
_diffrn_reflns_av_R_equivalents 0.0304
_diffrn_reflns_av_unetI/netI 0.0559
_diffrn_reflns_limit_h_max 12
_diffrn_reflns_limit_h_min -12
_diffrn_reflns_limit_k_max 16
_diffrn_reflns_limit_k_min -16
_diffrn_reflns_limit_l_max 31
_diffrn_reflns_limit_l_min 0
_diffrn_reflns_number 35340
_diffrn_reflns_theta_full 25.24
_diffrn_reflns_theta_max 25.24
_diffrn_reflns_theta_min 1.55
_exptl_absorpt_coefficient_mu 6.739
_exptl_absorpt_correction_T_max 0.6268
_exptl_absorpt_correction_T_min 0.3545
_exptl_absorpt_correction_type multi-scan
_exptl_absorpt_process_details
;
 R.H. Blessing, Acta Cryst. (1995), A51, 33-38
;
_exptl_crystal_colour red
_exptl_crystal_density_diffrn 2.159
_exptl_crystal_density_method 'not measured'
_exptl_crystal_description plate
_exptl_crystal_F_000 2248
_exptl_crystal_size_max 0.25
_exptl_crystal_size_mid 0.17
_exptl_crystal_size_min 0.07
_refine_diff_density_max 6.643
_refine_diff_density_min -3.408
_refine_diff_density_rms 0.485
_refine_ls_extinction_method none
_refine_ls_goodness_of_fit_ref 1.065
_refine_ls_hydrogen_treatment constr
_refine_ls_matrix_type full
_refine_ls_number_parameters 742
_refine_ls_number_reflns 11633
_refine_ls_number_restraints 0
_refine_ls_restrained_S_all 1.065
_refine_ls_R_factor_all 0.0941
_refine_ls_R_factor_gt 0.0653
_refine_ls_shift/su_max 0.001
_refine_ls_shift/su_mean 0
_refine_ls_structure_factor_coef Fsqd
_refine_ls_weighting_details 'calc w=1/[\s^2^(Fo^2^)+(0.1400P)^2^+0.0000P] where P=(Fo^2^+2Fc^2^)/3'
_refine_ls_weighting_scheme calc
_refine_ls_wR_factor_gt 0.166
_refine_ls_wR_factor_ref 0.213
_reflns_number_gt 7332
_reflns_number_total 11633
_reflns_threshold_expression >2sigma(I)
_cod_data_source_file ic501376v_si_001.cif
_cod_data_source_block compound10
_cod_depositor_comments 'Adding full bibliography for 4341078--4341084.cif.'
_cod_database_code 4341080

loop_
_symmetry_equiv_pos_as_xyz
'x, y, z'
'-x, -y, -z'

loop_
_atom_site_label
_atom_site_type_symbol
_atom_site_fract_x
_atom_site_fract_y
_atom_site_fract_z
_atom_site_U_iso_or_equiv
_atom_site_adp_type
_atom_site_occupancy
_atom_site_symmetry_multiplicity
_atom_site_calc_flag
_atom_site_refinement_flags
Mo1 Mo 0.82002(10) 0.53412(8) 0.14898(5) 0.0227(3) Uani 1 1 d .
Mo2 Mo 0.68545(10) 0.19419(8) 0.15249(5) 0.0213(3) Uani 1 1 d .
Mo3 Mo 1.17207(10) 1.02455(8) 0.35878(5) 0.0221(3) Uani 1 1 d .
Mo4 Mo 1.30454(10) 1.36301(8) 0.34764(5) 0.0202(3) Uani 1 1 d .
Hg1 Hg 0.92871(5) 0.62629(4) 0.24592(2) 0.02899(17) Uani 1 1 d .
Hg2 Hg 1.07016(5) 0.92624(4) 0.26219(2) 0.02925(17) Uani 1 1 d .
P1 P 0.7360(3) 0.3628(2) 0.13068(14) 0.0221(7) Uani 1 1 d .
P2 P 1.2560(3) 1.1965(2) 0.37328(14) 0.0224(7) Uani 1 1 d .
I1 I 0.80506(8) 0.80032(6) 0.26240(4) 0.0285(2) Uani 1 1 d .
I2 I 1.19462(8) 0.75468(6) 0.24482(4) 0.0273(2) Uani 1 1 d .
I3 I 0.92498(9) 0.55462(7) 0.34529(4) 0.0363(3) Uani 1 1 d .
I4 I 1.08010(10) 1.00377(7) 0.16358(4) 0.0396(3) Uani 1 1 d .
O1 O 1.0588(9) 0.4548(7) 0.1847(4) 0.038(3) Uani 1 1 d .
O2 O 0.6314(8) 0.4628(7) 0.2356(4) 0.035(2) Uani 1 1 d .
O3 O 1.3627(9) 1.0952(8) 0.2727(4) 0.036(2) Uani 1 1 d .
O4 O 0.9347(9) 1.0985(7) 0.3148(5) 0.040(3) Uani 1 1 d .
C1 C 0.9690(13) 0.4856(9) 0.1754(5) 0.028(3) Uani 1 1 d .
C2 C 0.7059(13) 0.4924(10) 0.2059(6) 0.028(3) Uiso 1 1 d .
C3 C 1.2911(12) 1.0625(9) 0.3029(6) 0.027(3) Uani 1 1 d .
C4 C 1.0248(13) 1.0663(9) 0.3286(6) 0.032(3) Uani 1 1 d .
C5 C 0.7987(15) 0.6951(10) 0.1252(6) 0.041(4) Uani 1 1 d .
H5 H 0.7718 0.7343 0.1487 0.05 Uiso 1 1 calc R
C6 C 0.7191(13) 0.6232(9) 0.0882(6) 0.030(3) Uani 1 1 d .
H6 H 0.6296 0.6085 0.0818 0.036 Uiso 1 1 calc R
C7 C 0.8019(14) 0.5763(10) 0.0620(6) 0.031(3) Uani 1 1 d .
H7 H 0.7762 0.5243 0.0369 0.038 Uiso 1 1 calc R
C8 C 0.9291(15) 0.6263(10) 0.0825(6) 0.035(4) Uani 1 1 d .
H8 H 1.0033 0.6135 0.0722 0.042 Uiso 1 1 calc R
C9 C 0.9280(15) 0.6950(10) 0.1191(6) 0.038(4) Uani 1 1 d .
H9 H 1.0014 0.7366 0.1379 0.046 Uiso 1 1 calc R
C10 C 1.0574(14) 0.8710(9) 0.3946(6) 0.033(3) Uani 1 1 d .
H10 H 0.9783 0.8316 0.3789 0.04 Uiso 1 1 calc R
C11 C 1.0758(13) 0.9496(10) 0.4318(6) 0.031(3) Uani 1 1 d .
H11 H 1.0109 0.9722 0.4446 0.037 Uiso 1 1 calc R
C12 C 1.2093(14) 0.9880(12) 0.4461(6) 0.039(4) Uani 1 1 d .
H12 H 1.2475 1.0403 0.4703 0.047 Uiso 1 1 calc R
C13 C 1.2767(13) 0.9340(9) 0.4177(5) 0.028(3) Uani 1 1 d .
H13 H 1.3659 0.9439 0.4201 0.034 Uiso 1 1 calc R
C14 C 1.1828(13) 0.8627(9) 0.3852(5) 0.026(3) Uani 1 1 d .
H14 H 1.1992 0.8178 0.3616 0.031 Uiso 1 1 calc R
C15 C 0.8415(13) 0.1812(11) 0.2165(6) 0.034(4) Uani 1 1 d .
H15 H 0.9249 0.1863 0.208 0.041 Uiso 1 1 calc R
C16 C 0.7417(15) 0.0943(11) 0.2172(7) 0.043(4) Uani 1 1 d .
H16 H 0.7478 0.0294 0.2101 0.052 Uiso 1 1 calc R
C17 C 0.6289(14) 0.1155(11) 0.2300(6) 0.034(3) Uani 1 1 d .
H17 H 0.5483 0.0687 0.2323 0.04 Uiso 1 1 calc R
C18 C 0.6607(13) 0.2198(10) 0.2386(6) 0.031(3) Uani 1 1 d .
H18 H 0.6039 0.2554 0.2475 0.037 Uiso 1 1 calc R
C19 C 0.7929(14) 0.2637(11) 0.2316(6) 0.035(3) Uiso 1 1 d .
H19 H 0.8393 0.3322 0.2358 0.042 Uiso 1 1 calc R
C20 C 1.3461(13) 1.4359(9) 0.2684(5) 0.025(3) Uani 1 1 d .
H20 H 1.4247 1.4829 0.263 0.031 Uiso 1 1 calc R
C21 C 1.2364(12) 1.4597(10) 0.2841(5) 0.025(3) Uani 1 1 d .
H21 H 1.2308 1.5245 0.2918 0.03 Uiso 1 1 calc R
C22 C 1.1388(13) 1.3701(12) 0.2860(5) 0.034(3) Uani 1 1 d .
H22 H 1.0553 1.3636 0.2947 0.041 Uiso 1 1 calc R
C23 C 1.1893(12) 1.2886(11) 0.2723(6) 0.033(3) Uani 1 1 d .
H23 H 1.1454 1.2195 0.2703 0.04 Uiso 1 1 calc R
C24 C 1.3188(14) 1.3341(12) 0.2623(5) 0.034(3) Uani 1 1 d .
H24 H 1.3763 1.2993 0.253 0.041 Uiso 1 1 calc R
C25 C 0.6719(13) 0.2664(10) 0.0772(7) 0.038(4) Uani 1 1 d .
C26 C 0.5359(11) 0.2182(10) 0.0851(5) 0.023(3) Uani 1 1 d .
C27 C 0.5013(13) 0.1161(10) 0.0985(6) 0.033(3) Uani 1 1 d .
H27 H 0.4199 0.0866 0.1096 0.039 Uiso 1 1 calc R
C28 C 0.5890(13) 0.0565(10) 0.0953(6) 0.029(3) Uani 1 1 d .
C29 C 0.7167(11) 0.1012(9) 0.0825(6) 0.026(3) Uani 1 1 d .
H29 H 0.7721 0.0606 0.0804 0.031 Uiso 1 1 calc R
C30 C 0.7630(12) 0.2084(10) 0.0728(6) 0.030(3) Uani 1 1 d .
C31 C 0.4285(11) 0.2746(10) 0.0790(6) 0.027(3) Uani 1 1 d .
C32 C 0.3159(13) 0.2075(10) 0.0435(6) 0.033(3) Uani 1 1 d .
H32A H 0.2773 0.1456 0.0605 0.05 Uiso 1 1 calc R
H32B H 0.3476 0.1916 0.0121 0.05 Uiso 1 1 calc R
H32C H 0.2522 0.2432 0.0355 0.05 Uiso 1 1 calc R
C33 C 0.4773(12) 0.3770(11) 0.0525(6) 0.037(4) Uani 1 1 d .
H33A H 0.5173 0.3671 0.0222 0.056 Uiso 1 1 calc R
H33B H 0.5395 0.4244 0.076 0.056 Uiso 1 1 calc R
H33C H 0.4055 0.4036 0.043 0.056 Uiso 1 1 calc R
C34 C 0.3782(13) 0.2915(12) 0.1305(6) 0.039(4) Uani 1 1 d .
H34A H 0.3059 0.319 0.1243 0.058 Uiso 1 1 calc R
H34B H 0.446 0.3384 0.152 0.058 Uiso 1 1 calc R
H34C H 0.3511 0.2277 0.1474 0.058 Uiso 1 1 calc R
C35 C 0.5395(12) -0.0596(11) 0.1023(6) 0.032(3) Uani 1 1 d .
C36 C 0.4510(13) -0.0994(10) 0.0514(6) 0.034(4) Uani 1 1 d .
H36A H 0.498 -0.0746 0.0222 0.052 Uiso 1 1 calc R
H36B H 0.3754 -0.0756 0.0505 0.052 Uiso 1 1 calc R
H36C H 0.4251 -0.1726 0.0502 0.052 Uiso 1 1 calc R
C37 C 0.4564(14) -0.0925(10) 0.1470(6) 0.038(4) Uani 1 1 d .
H37A H 0.426 -0.1655 0.1472 0.057 Uiso 1 1 calc R
H37B H 0.3835 -0.0652 0.1431 0.057 Uiso 1 1 calc R
H37C H 0.5071 -0.0674 0.179 0.057 Uiso 1 1 calc R
C38 C 0.6496(15) -0.1112(11) 0.1065(7) 0.045(4) Uani 1 1 d .
H38A H 0.7039 -0.0892 0.079 0.067 Uiso 1 1 calc R
H38B H 0.6131 -0.1838 0.104 0.067 Uiso 1 1 calc R
H38C H 0.7002 -0.0926 0.1391 0.067 Uiso 1 1 calc R
C39 C 0.8988(11) 0.2525(10) 0.0541(5) 0.023(3) Uani 1 1 d .
C40 C 1.0048(13) 0.2417(13) 0.0947(6) 0.043(4) Uani 1 1 d .
H40A H 1.088 0.2693 0.082 0.065 Uiso 1 1 calc R
H40B H 0.9922 0.1709 0.1019 0.065 Uiso 1 1 calc R
H40C H 1.0007 0.278 0.1258 0.065 Uiso 1 1 calc R
C41 C 0.9231(13) 0.3607(10) 0.0364(6) 0.038(4) Uani 1 1 d .
H41A H 0.9253 0.4049 0.0653 0.057 Uiso 1 1 calc R
H41B H 0.8547 0.3645 0.0109 0.057 Uiso 1 1 calc R
H41C H 1.0045 0.3814 0.0216 0.057 Uiso 1 1 calc R
C42 C 0.9038(14) 0.1883(10) 0.0055(6) 0.037(4) Uani 1 1 d .
H42A H 0.8416 0.1975 -0.0215 0.055 Uiso 1 1 calc R
H42B H 0.8837 0.1176 0.0138 0.055 Uiso 1 1 calc R
H42C H 0.9891 0.2101 -0.0061 0.055 Uiso 1 1 calc R
C43 C 1.3318(12) 1.2958(9) 0.4239(5) 0.020(3) Uani 1 1 d .
C44 C 1.2423(11) 1.3569(10) 0.4308(5) 0.023(3) Uani 1 1 d .
C45 C 1.2838(11) 1.4596(9) 0.4171(6) 0.026(3) Uani 1 1 d .
H45 H 1.2265 1.4989 0.4181 0.031 Uiso 1 1 calc R
C46 C 1.4102(11) 1.5059(9) 0.4019(5) 0.020(3) Uiso 1 1 d .
C47 C 1.4943(11) 1.4435(10) 0.3969(5) 0.026(3) Uani 1 1 d .
H47 H 1.5736 1.4723 0.3838 0.031 Uiso 1 1 calc R
C48 C 1.4638(11) 1.3408(9) 0.4106(5) 0.023(3) Uani 1 1 d .
C49 C 1.1086(12) 1.3141(10) 0.4528(6) 0.027(3) Uani 1 1 d .
C50 C 0.9959(12) 1.2979(10) 0.4113(5) 0.030(3) Uani 1 1 d .
H50A H 0.9928 1.2404 0.3895 0.045 Uiso 1 1 calc R
H50B H 1.0074 1.3576 0.3909 0.045 Uiso 1 1 calc R
H50C H 0.9162 1.2854 0.4272 0.045 Uiso 1 1 calc R
C51 C 1.1053(12) 1.2142(10) 0.4804(6) 0.036(4) Uani 1 1 d .
H51A H 1.0269 1.1915 0.4972 0.054 Uiso 1 1 calc R
H51B H 1.1788 1.2256 0.5056 0.054 Uiso 1 1 calc R
H51C H 1.1083 1.1632 0.4555 0.054 Uiso 1 1 calc R
C52 C 1.0954(13) 1.3917(10) 0.4932(6) 0.035(4) Uani 1 1 d .
H52A H 1.0986 1.4552 0.477 0.053 Uiso 1 1 calc R
H52B H 1.1653 1.4021 0.5201 0.053 Uiso 1 1 calc R
H52C H 1.0142 1.3664 0.5078 0.053 Uiso 1 1 calc R
C53 C 1.4605(12) 1.6202(9) 0.3938(5) 0.021(3) Uani 1 1 d .
C54 C 1.5201(12) 1.6458(10) 0.3401(6) 0.034(4) Uani 1 1 d .
H54A H 1.5731 1.7153 0.3411 0.051 Uiso 1 1 calc R
H54B H 1.4512 1.6363 0.313 0.051 Uiso 1 1 calc R
H54C H 1.572 1.6014 0.3339 0.051 Uiso 1 1 calc R
C55 C 1.5662(13) 1.6626(11) 0.4361(6) 0.039(4) Uani 1 1 d .
H55A H 1.5354 1.6404 0.4689 0.059 Uiso 1 1 calc R
H55B H 1.591 1.7357 0.4357 0.059 Uiso 1 1 calc R
H55C H 1.6397 1.6389 0.4309 0.059 Uiso 1 1 calc R
C56 C 1.3560(12) 1.6747(9) 0.3952(6) 0.030(3) Uani 1 1 d .
H56A H 1.3174 1.662 0.4273 0.046 Uiso 1 1 calc R
H56B H 1.2906 1.6499 0.367 0.046 Uiso 1 1 calc R
H56C H 1.394 1.7467 0.3921 0.046 Uiso 1 1 calc R
C57 C 1.5718(11) 1.2886(10) 0.4175(6) 0.030(3) Uani 1 1 d .
C58 C 1.6837(11) 1.3577(10) 0.4511(5) 0.027(3) Uani 1 1 d .
H58A H 1.6524 1.378 0.4817 0.04 Uiso 1 1 calc R
H58B H 1.7232 1.4171 0.4324 0.04 Uiso 1 1 calc R
H58C H 1.7466 1.322 0.4608 0.04 Uiso 1 1 calc R
C59 C 1.5264(11) 1.1857(10) 0.4438(6) 0.028(3) Uani 1 1 d .
H59A H 1.5971 1.156 0.4486 0.042 Uiso 1 1 calc R
H59B H 1.4563 1.1407 0.4224 0.042 Uiso 1 1 calc R
H59C H 1.4975 1.1959 0.4767 0.042 Uiso 1 1 calc R
C60 C 1.6161(13) 1.2691(11) 0.3647(6) 0.034(3) Uani 1 1 d .
H60A H 1.6471 1.3327 0.348 0.05 Uiso 1 1 calc R
H60B H 1.5444 1.2254 0.3436 0.05 Uiso 1 1 calc R
H60C H 1.6845 1.2371 0.3697 0.05 Uiso 1 1 calc R
C61 C 0.3258(14) 0.5811(13) 0.1545(6) 0.043(4) Uani 1 1 d .
H61A H 0.3031 0.5096 0.1629 0.052 Uiso 1 1 calc R
H61B H 0.2663 0.6114 0.1698 0.052 Uiso 1 1 calc R
Cl1 Cl 0.4851(3) 0.6415(3) 0.18126(18) 0.0463(10) Uani 1 1 d .
Cl2 Cl 0.3077(5) 0.5915(4) 0.08697(19) 0.0614(12) Uani 1 1 d .
C62 C 0.6674(14) 0.9838(11) 0.3463(6) 0.042(4) Uani 1 1 d .
H62A H 0.7273 0.9568 0.3292 0.05 Uiso 1 1 calc R
H62B H 0.6849 1.0553 0.3382 0.05 Uiso 1 1 calc R
Cl3 Cl 0.5074(4) 0.9191(3) 0.3213(2) 0.0561(13) Uani 1 1 d .
Cl4 Cl 0.6968(6) 0.9742(4) 0.4125(2) 0.0711(15) Uani 1 1 d .

loop_
_atom_site_aniso_label
_atom_site_aniso_U_11
_atom_site_aniso_U_22
_atom_site_aniso_U_33
_atom_site_aniso_U_23
_atom_site_aniso_U_13
_atom_site_aniso_U_12
Mo1 0.0196(5) 0.0231(6) 0.0256(7) 0.0041(5) 0.0029(5) 0.0060(4)
Mo2 0.0160(5) 0.0239(6) 0.0238(7) 0.0025(5) 0.0025(5) 0.0051(4)
Mo3 0.0210(5) 0.0201(5) 0.0253(7) 0.0020(5) 0.0017(5) 0.0061(4)
Mo4 0.0142(5) 0.0210(5) 0.0254(7) 0.0030(5) 0.0022(5) 0.0048(4)
Hg1 0.0293(3) 0.0258(3) 0.0286(3) 0.0010(3) 0.0013(2) 0.0030(2)
Hg2 0.0306(3) 0.0246(3) 0.0293(3) 0.0007(3) 0.0009(2) 0.0031(2)
P1 0.0177(15) 0.0240(16) 0.0247(19) 0.0005(15) 0.0010(14) 0.0062(13)
P2 0.0179(16) 0.0202(16) 0.029(2) 0.0028(15) 0.0037(14) 0.0045(13)
I1 0.0219(4) 0.0272(4) 0.0363(6) -0.0013(4) 0.0038(4) 0.0065(3)
I2 0.0212(4) 0.0258(4) 0.0354(6) 0.0017(4) 0.0036(4) 0.0071(3)
I3 0.0406(5) 0.0349(5) 0.0322(6) 0.0109(5) 0.0046(4) 0.0084(4)
I4 0.0480(6) 0.0368(5) 0.0344(6) 0.0111(5) 0.0040(5) 0.0129(5)
O1 0.024(5) 0.029(5) 0.064(8) 0.016(5) 0.006(5) 0.015(4)
O2 0.018(5) 0.050(6) 0.043(7) 0.007(5) 0.012(5) 0.014(4)
O3 0.027(5) 0.048(6) 0.036(6) 0.005(5) 0.010(5) 0.011(5)
O4 0.022(5) 0.034(5) 0.066(8) 0.019(6) 0.010(5) 0.011(4)
C1 0.037(8) 0.021(6) 0.024(8) 0.020(6) 0.011(6) 0.004(6)
C3 0.025(7) 0.023(6) 0.035(9) -0.014(6) 0.003(6) 0.010(5)
C4 0.034(8) 0.017(6) 0.034(9) 0.004(6) 0.009(7) -0.012(6)
C5 0.056(10) 0.025(7) 0.043(10) 0.013(8) 0.015(8) 0.009(7)
C6 0.037(8) 0.020(6) 0.032(9) 0.014(7) 0.000(7) 0.007(6)
C7 0.047(9) 0.025(7) 0.022(8) 0.003(7) -0.003(7) 0.012(6)
C8 0.054(9) 0.031(7) 0.024(8) 0.020(7) 0.012(7) 0.018(7)
C9 0.048(9) 0.015(6) 0.044(10) 0.018(7) -0.005(8) -0.001(6)
C10 0.046(8) 0.013(6) 0.028(9) 0.014(6) -0.007(7) -0.010(6)
C11 0.031(7) 0.031(7) 0.030(8) 0.021(7) 0.010(6) 0.005(6)
C12 0.042(9) 0.041(9) 0.026(9) 0.001(8) -0.009(7) 0.001(7)
C13 0.041(8) 0.017(6) 0.031(8) 0.003(6) -0.005(7) 0.017(6)
C14 0.046(8) 0.009(5) 0.023(8) 0.005(6) 0.000(7) 0.009(6)
C15 0.025(7) 0.049(9) 0.034(9) 0.020(8) 0.009(6) 0.017(7)
C16 0.045(9) 0.029(8) 0.059(12) 0.008(8) 0.000(8) 0.017(7)
C17 0.034(8) 0.034(8) 0.034(9) 0.008(7) 0.014(7) 0.007(6)
C18 0.033(7) 0.033(7) 0.026(8) -0.003(7) 0.004(6) 0.010(6)
C20 0.032(7) 0.017(6) 0.026(8) -0.004(6) 0.003(6) 0.006(5)
C21 0.030(7) 0.032(7) 0.019(7) 0.013(6) -0.001(6) 0.019(6)
C22 0.022(7) 0.065(10) 0.020(8) 0.002(8) -0.006(6) 0.023(7)
C23 0.025(7) 0.033(8) 0.032(9) 0.009(7) -0.007(6) -0.004(6)
C24 0.036(8) 0.053(9) 0.016(7) -0.009(7) -0.007(6) 0.019(7)
C25 0.024(7) 0.029(7) 0.066(12) 0.008(8) 0.007(7) 0.018(6)
C26 0.014(6) 0.031(7) 0.021(7) -0.007(6) -0.008(5) 0.005(5)
C27 0.024(7) 0.035(8) 0.039(9) 0.015(7) 0.002(6) 0.007(6)
C28 0.030(7) 0.026(7) 0.028(8) -0.002(6) 0.006(6) 0.001(6)
C29 0.012(6) 0.024(6) 0.044(9) 0.000(6) 0.009(6) 0.008(5)
C30 0.021(7) 0.029(7) 0.042(9) 0.006(7) 0.012(6) 0.006(6)
C31 0.014(6) 0.029(7) 0.038(9) 0.004(7) 0.004(6) 0.005(5)
C32 0.034(8) 0.034(8) 0.037(9) 0.002(7) -0.007(7) 0.021(6)
C33 0.021(7) 0.052(9) 0.038(9) -0.002(8) -0.013(6) 0.013(6)
C34 0.028(7) 0.048(9) 0.046(10) -0.006(8) 0.007(7) 0.018(7)
C35 0.017(6) 0.036(8) 0.037(9) 0.011(7) 0.011(6) -0.006(6)
C36 0.030(7) 0.028(7) 0.046(10) -0.005(7) -0.014(7) 0.014(6)
C37 0.046(9) 0.018(6) 0.052(11) 0.010(7) 0.014(8) 0.011(6)
C38 0.058(10) 0.026(7) 0.054(12) 0.000(8) 0.006(9) 0.018(7)
C39 0.010(6) 0.034(7) 0.028(8) 0.014(6) 0.009(5) 0.011(5)
C40 0.027(8) 0.067(11) 0.046(10) 0.031(9) 0.016(7) 0.028(8)
C41 0.030(8) 0.034(8) 0.044(10) -0.003(7) 0.014(7) -0.002(6)
C42 0.035(8) 0.037(8) 0.029(9) -0.009(7) 0.015(7) -0.009(6)
C43 0.024(6) 0.016(6) 0.021(7) 0.006(6) 0.007(6) 0.007(5)
C44 0.015(6) 0.031(7) 0.023(8) 0.005(6) -0.003(5) 0.007(5)
C45 0.015(6) 0.019(6) 0.043(9) -0.011(6) -0.014(6) 0.008(5)
C47 0.004(5) 0.037(7) 0.033(8) 0.001(7) 0.001(5) 0.001(5)
C48 0.020(6) 0.028(7) 0.027(8) 0.013(6) 0.010(6) 0.014(5)
C49 0.022(6) 0.027(7) 0.037(9) 0.018(7) 0.011(6) 0.010(6)
C50 0.028(7) 0.036(7) 0.030(8) 0.002(7) 0.014(6) 0.012(6)
C51 0.020(7) 0.033(7) 0.052(11) 0.002(7) 0.021(7) 0.000(6)
C52 0.025(7) 0.035(7) 0.041(10) -0.001(7) 0.013(7) -0.003(6)
C53 0.029(7) 0.017(6) 0.018(7) -0.006(6) 0.004(6) 0.005(5)
C54 0.021(7) 0.033(7) 0.045(10) 0.018(7) 0.017(7) 0.001(6)
C55 0.026(7) 0.038(8) 0.049(11) 0.005(8) -0.009(7) 0.004(6)
C56 0.025(7) 0.021(6) 0.045(10) -0.002(7) -0.001(7) 0.007(6)
C57 0.014(6) 0.031(7) 0.055(10) 0.018(7) 0.011(6) 0.018(5)
C58 0.014(6) 0.041(8) 0.029(8) -0.001(7) 0.002(6) 0.014(6)
C59 0.014(6) 0.033(7) 0.042(9) 0.016(7) 0.003(6) 0.013(5)
C60 0.022(7) 0.048(9) 0.035(9) -0.009(7) 0.002(6) 0.017(6)
C61 0.029(8) 0.060(10) 0.041(10) 0.005(9) 0.006(7) 0.012(7)
Cl1 0.0303(18) 0.048(2) 0.062(3) 0.029(2) 0.0090(19) 0.0117(17)
Cl2 0.072(3) 0.062(3) 0.052(3) 0.003(3) 0.000(3) 0.025(2)
C62 0.039(9) 0.038(8) 0.046(11) -0.005(8) 0.011(8) 0.005(7)
Cl3 0.033(2) 0.052(2) 0.089(4) 0.039(3) 0.019(2) 0.0172(18)
Cl4 0.096(4) 0.075(3) 0.053(3) 0.012(3) 0.008(3) 0.041(3)

loop_
_atom_type_symbol
_atom_type_description
_atom_type_scat_dispersion_real
_atom_type_scat_dispersion_imag
_atom_type_scat_source
C C 0.0033 0.0016 'International Tables Vol C Tables 4.2.6.8 and 6.1.1.4'
H H 0 0 'International Tables Vol C Tables 4.2.6.8 and 6.1.1.4'
O O 0.0106 0.006 'International Tables Vol C Tables 4.2.6.8 and 6.1.1.4'
Mo Mo -1.6832 0.6857 'International Tables Vol C Tables 4.2.6.8 and 6.1.1.4'
I I -0.4742 1.8119 'International Tables Vol C Tables 4.2.6.8 and 6.1.1.4'
P P 0.1023 0.0942 'International Tables Vol C Tables 4.2.6.8 and 6.1.1.4'
Hg Hg -2.3894 9.2266 'International Tables Vol C Tables 4.2.6.8 and 6.1.1.4'
Cl Cl 0.1484 0.1585 'International Tables Vol C Tables 4.2.6.8 and 6.1.1.4'

loop_
_geom_angle_atom_site_label_1
_geom_angle_atom_site_label_2
_geom_angle_atom_site_label_3
_geom_angle
C1 Mo1 C2 100.1(5)
C1 Mo1 P1 79.9(4)
C2 Mo1 P1 79.2(4)
C1 Mo1 C7 118.7(5)
C2 Mo1 C7 138.5(5)
P1 Mo1 C7 93.0(4)
C1 Mo1 C8 93.9(5)
C2 Mo1 C8 162.4(5)
P1 Mo1 C8 114.1(4)
C7 Mo1 C8 34.9(5)
C1 Mo1 C9 100.7(5)
C2 Mo1 C9 132.0(5)
P1 Mo1 C9 147.1(4)
C7 Mo1 C9 57.5(5)
C8 Mo1 C9 33.2(5)
C1 Mo1 C5 133.5(5)
C2 Mo1 C5 104.8(5)
P1 Mo1 C5 142.9(4)
C7 Mo1 C5 59.2(5)
C8 Mo1 C5 57.6(5)
C9 Mo1 C5 35.1(5)
C1 Mo1 C6 151.5(5)
C2 Mo1 C6 108.2(5)
P1 Mo1 C6 108.3(3)
C7 Mo1 C6 35.9(5)
C8 Mo1 C6 57.7(5)
C9 Mo1 C6 57.3(5)
C5 Mo1 C6 34.8(5)
C1 Mo1 Hg1 69.0(4)
C2 Mo1 Hg1 65.6(4)
P1 Mo1 Hg1 126.60(10)
C7 Mo1 Hg1 139.8(3)
C8 Mo1 Hg1 110.4(4)
C9 Mo1 Hg1 82.6(4)
C5 Mo1 Hg1 86.5(4)
C6 Mo1 Hg1 119.9(3)
C25 Mo2 C30 37.3(5)
C25 Mo2 P1 48.7(4)
C30 Mo2 P1 71.7(3)
C25 Mo2 C15 139.2(5)
C30 Mo2 C15 111.5(5)
P1 Mo2 C15 106.6(4)
C25 Mo2 C18 140.2(5)
C30 Mo2 C18 163.2(5)
P1 Mo2 C18 96.6(3)
C15 Mo2 C18 59.2(5)
C25 Mo2 C16 161.3(5)
C30 Mo2 C16 124.0(5)
P1 Mo2 C16 139.0(4)
C15 Mo2 C16 34.2(5)
C18 Mo2 C16 57.5(5)
C25 Mo2 C27 65.3(5)
C30 Mo2 C27 77.6(5)
P1 Mo2 C27 104.3(3)
C15 Mo2 C27 149.1(5)
C18 Mo2 C27 117.8(5)
C16 Mo2 C27 115.7(5)
C25 Mo2 C29 65.3(5)
C30 Mo2 C29 36.4(4)
P1 Mo2 C29 107.8(3)
C15 Mo2 C29 104.9(5)
C18 Mo2 C29 154.3(5)
C16 Mo2 C29 97.7(5)
C27 Mo2 C29 64.2(5)
C25 Mo2 C19 130.1(5)
C30 Mo2 C19 128.6(5)
P1 Mo2 C19 82.4(4)
C15 Mo2 C19 36.2(5)
C18 Mo2 C19 35.4(5)
C16 Mo2 C19 57.9(5)
C27 Mo2 C19 153.1(5)
C29 Mo2 C19 139.3(5)
C25 Mo2 C17 161.4(5)
C30 Mo2 C17 155.7(5)
P1 Mo2 C17 131.2(4)
C15 Mo2 C17 58.8(5)
C18 Mo2 C17 34.6(5)
C16 Mo2 C17 35.0(5)
C27 Mo2 C17 100.4(5)
C29 Mo2 C17 120.8(5)
C19 Mo2 C17 58.6(5)
C25 Mo2 C28 76.4(5)
C30 Mo2 C28 65.0(5)
P1 Mo2 C28 125.0(4)
C15 Mo2 C28 119.7(5)
C18 Mo2 C28 131.3(5)
C16 Mo2 C28 94.2(5)
C27 Mo2 C28 35.6(5)
C29 Mo2 C28 35.3(4)
C19 Mo2 C28 152.1(5)
C17 Mo2 C28 99.1(5)
C25 Mo2 C26 37.1(5)
C30 Mo2 C26 66.2(5)
P1 Mo2 C26 69.7(3)
C15 Mo2 C26 175.9(5)
C18 Mo2 C26 122.1(5)
C16 Mo2 C26 149.8(5)
C27 Mo2 C26 34.6(4)
C29 Mo2 C26 75.2(4)
C19 Mo2 C26 142.4(5)
C17 Mo2 C26 124.8(5)
C28 Mo2 C26 62.8(5)
C4 Mo3 C3 100.4(6)
C4 Mo3 P2 81.7(4)
C3 Mo3 P2 78.3(4)
C4 Mo3 C11 96.6(5)
C3 Mo3 C11 162.2(5)
P2 Mo3 C11 109.7(4)
C4 Mo3 C12 125.5(6)
C3 Mo3 C12 131.8(6)
P2 Mo3 C12 93.2(4)
C11 Mo3 C12 34.8(5)
C4 Mo3 C14 129.5(5)
C3 Mo3 C14 105.8(5)
P2 Mo3 C14 145.3(4)
C11 Mo3 C14 58.4(5)
C12 Mo3 C14 57.8(5)
C4 Mo3 C10 98.4(5)
C3 Mo3 C10 135.5(5)
P2 Mo3 C10 144.5(4)
C11 Mo3 C10 34.8(5)
C12 Mo3 C10 57.7(5)
C14 Mo3 C10 35.5(5)
C4 Mo3 C13 154.3(5)
C3 Mo3 C13 104.1(5)
P2 Mo3 C13 110.7(3)
C11 Mo3 C13 58.4(5)
C12 Mo3 C13 35.0(5)
C14 Mo3 C13 34.6(5)
C10 Mo3 C13 58.2(5)
C4 Mo3 Hg2 67.6(4)
C3 Mo3 Hg2 65.6(4)
P2 Mo3 Hg2 125.82(10)
C11 Mo3 Hg2 117.0(4)
C12 Mo3 Hg2 141.0(4)
C14 Mo3 Hg2 85.1(3)
C10 Mo3 Hg2 85.4(4)
C13 Mo3 Hg2 116.3(3)
C43 Mo4 C24 140.2(5)
C43 Mo4 C23 130.2(5)
C24 Mo4 C23 35.8(5)
C43 Mo4 C45 65.4(4)
C24 Mo4 C45 154.0(5)
C23 Mo4 C45 139.9(5)
C43 Mo4 P2 48.3(3)
C24 Mo4 P2 98.1(4)
C23 Mo4 P2 82.5(4)
C45 Mo4 P2 106.9(3)
C43 Mo4 C47 64.8(5)
C24 Mo4 C47 117.1(5)
C23 Mo4 C47 152.7(5)
C45 Mo4 C47 64.2(4)
P2 Mo4 C47 104.2(3)
C43 Mo4 C44 37.7(4)
C24 Mo4 C44 165.1(5)
C23 Mo4 C44 130.0(5)
C45 Mo4 C44 35.5(4)
P2 Mo4 C44 71.6(3)
C47 Mo4 C44 76.6(4)
C43 Mo4 C20 161.5(4)
C24 Mo4 C20 34.1(5)
C23 Mo4 C20 58.3(5)
C45 Mo4 C20 120.7(4)
P2 Mo4 C20 132.1(3)
C47 Mo4 C20 101.0(5)
C44 Mo4 C20 154.9(4)
C43 Mo4 C21 160.6(4)
C24 Mo4 C21 58.3(5)
C23 Mo4 C21 58.8(5)
C45 Mo4 C21 96.8(5)
P2 Mo4 C21 139.4(4)
C47 Mo4 C21 115.8(5)
C44 Mo4 C21 122.9(4)
C20 Mo4 C21 35.4(4)
C43 Mo4 C22 139.6(5)
C24 Mo4 C22 59.2(5)
C23 Mo4 C22 36.1(5)
C45 Mo4 C22 105.6(5)
P2 Mo4 C22 106.0(4)
C47 Mo4 C22 149.8(5)
C44 Mo4 C22 112.4(4)
C20 Mo4 C22 58.2(5)
C21 Mo4 C22 34.5(5)
C43 Mo4 C48 37.0(4)
C24 Mo4 C48 120.6(5)
C23 Mo4 C48 140.6(5)
C45 Mo4 C48 76.5(4)
P2 Mo4 C48 69.1(3)
C47 Mo4 C48 35.1(4)
C44 Mo4 C48 66.6(4)
C20 Mo4 C48 124.8(4)
C21 Mo4 C48 150.2(5)
C22 Mo4 C48 175.1(5)
C43 Mo4 C46 76.5(4)
C24 Mo4 C46 130.2(5)
C23 Mo4 C46 152.4(5)
C45 Mo4 C46 35.6(4)
P2 Mo4 C46 124.7(3)
C47 Mo4 C46 35.6(4)
C44 Mo4 C46 64.2(4)
C20 Mo4 C46 99.0(4)
C21 Mo4 C46 93.6(5)
C22 Mo4 C46 120.4(5)
C48 Mo4 C46 63.9(4)
C2 Hg1 I3 97.2(3)
C2 Hg1 Mo1 42.2(3)
I3 Hg1 Mo1 132.91(3)
C2 Hg1 I2 155.4(3)
I3 Hg1 I2 102.62(3)
Mo1 Hg1 I2 113.36(3)
C2 Hg1 I1 94.8(3)
I3 Hg1 I1 98.22(3)
Mo1 Hg1 I1 106.31(3)
I2 Hg1 I1 96.71(3)
C3 Hg2 C4 67.3(4)
C3 Hg2 I4 95.5(3)
C4 Hg2 I4 109.0(3)
C3 Hg2 Mo3 42.3(3)
C4 Hg2 Mo3 40.7(3)
I4 Hg2 Mo3 129.95(4)
C3 Hg2 I1 155.0(3)
C4 Hg2 I1 90.9(3)
I4 Hg2 I1 103.64(3)
Mo3 Hg2 I1 112.90(3)
C3 Hg2 I2 95.5(2)
C4 Hg2 I2 148.7(3)
I4 Hg2 I2 98.24(3)
Mo3 Hg2 I2 109.12(3)
I1 Hg2 I2 97.58(3)
C25 P1 Mo1 143.7(5)
C25 P1 Mo2 63.0(5)
Mo1 P1 Mo2 153.07(18)
C43 P2 Mo3 143.6(4)
C43 P2 Mo4 63.5(4)
Mo3 P2 Mo4 152.94(18)
Hg2 I1 Hg1 82.84(2)
Hg1 I2 Hg2 82.86(2)
O1 C1 Mo1 171.5(12)
O2 C2 Mo1 173.8(12)
O2 C2 Hg1 114.1(10)
Mo1 C2 Hg1 72.1(4)
O3 C3 Mo3 172.5(11)
O3 C3 Hg2 113.3(10)
Mo3 C3 Hg2 72.1(4)
O4 C4 Mo3 172.8(13)
O4 C4 Hg2 115.5(11)
Mo3 C4 Hg2 71.7(4)
C6 C5 C9 105.9(13)
C6 C5 Mo1 73.1(7)
C9 C5 Mo1 72.1(8)
C6 C5 H5 127.1
C9 C5 H5 127.1
Mo1 C5 H5 119.7
C5 C6 C7 108.0(13)
C5 C6 Mo1 72.0(8)
C7 C6 Mo1 70.9(7)
C5 C6 H6 126
C7 C6 H6 126
Mo1 C6 H6 122.7
C8 C7 C6 105.5(13)
C8 C7 Mo1 72.6(8)
C6 C7 Mo1 73.2(8)
C8 C7 H7 127.3
C6 C7 H7 127.3
Mo1 C7 H7 119
C9 C8 C7 110.3(14)
C9 C8 Mo1 73.7(8)
C7 C8 Mo1 72.4(8)
C9 C8 H8 124.8
C7 C8 H8 124.8
Mo1 C8 H8 120.7
C8 C9 C5 110.2(14)
C8 C9 Mo1 73.1(8)
C5 C9 Mo1 72.7(8)
C8 C9 H9 124.9
C5 C9 H9 124.9
Mo1 C9 H9 120.9
C11 C10 C14 107.6(12)
C11 C10 Mo3 72.1(7)
C14 C10 Mo3 72.1(7)
C11 C10 H10 126.2
C14 C10 H10 126.2
Mo3 C10 H10 121.4
C12 C11 C10 108.0(13)
C12 C11 Mo3 72.9(8)
C10 C11 Mo3 73.2(8)
C12 C11 H11 126
C10 C11 H11 126
Mo3 C11 H11 119.8
C11 C12 C13 109.1(14)
C11 C12 Mo3 72.3(8)
C13 C12 Mo3 73.6(8)
C11 C12 H12 125.5
C13 C12 H12 125.5
Mo3 C12 H12 120.4
C14 C13 C12 106.9(13)
C14 C13 Mo3 71.7(7)
C12 C13 Mo3 71.4(8)
C14 C13 H13 126.5
C12 C13 H13 126.5
Mo3 C13 H13 122.1
C13 C14 C10 108.3(11)
C13 C14 Mo3 73.7(7)
C10 C14 Mo3 72.4(6)
C13 C14 H14 125.8
C10 C14 H14 125.8
Mo3 C14 H14 119.8
C16 C15 C19 106.6(12)
C16 C15 Mo2 73.3(9)
C19 C15 Mo2 72.7(8)
C16 C15 H15 126.7
C19 C15 H15 126.7
Mo2 C15 H15 119.3
C15 C16 C17 111.2(13)
C15 C16 Mo2 72.5(9)
C17 C16 Mo2 73.2(8)
C15 C16 H16 124.4
C17 C16 H16 124.4
Mo2 C16 H16 121.5
C18 C17 C16 106.4(12)
C18 C17 Mo2 71.9(8)
C16 C17 Mo2 71.8(8)
C18 C17 H17 126.8
C16 C17 H17 126.8
Mo2 C17 H17 121.3
C17 C18 C19 109.4(12)
C17 C18 Mo2 73.4(9)
C19 C18 Mo2 72.8(8)
C17 C18 H18 125.3
C19 C18 H18 125.3
Mo2 C18 H18 120.2
C18 C19 C15 106.2(13)
C18 C19 Mo2 71.8(9)
C15 C19 Mo2 71.0(9)
C18 C19 H19 126.9
C15 C19 H19 126.9
Mo2 C19 H19 122.1
C24 C20 C21 108.9(12)
C24 C20 Mo4 71.5(8)
C21 C20 Mo4 72.4(7)
C24 C20 H20 125.5
C21 C20 H20 125.5
Mo4 C20 H20 122.2
C22 C21 C20 108.1(11)
C22 C21 Mo4 72.8(8)
C20 C21 Mo4 72.3(7)
C22 C21 H21 126
C20 C21 H21 126
Mo4 C21 H21 120.8
C21 C22 C23 107.6(12)
C21 C22 Mo4 72.7(8)
C23 C22 Mo4 71.1(8)
C21 C22 H22 126.2
C23 C22 H22 126.2
Mo4 C22 H22 121.7
C24 C23 C22 106.3(13)
C24 C23 Mo4 71.5(8)
C22 C23 Mo4 72.8(9)
C24 C23 H23 126.9
C22 C23 H23 126.9
Mo4 C23 H23 120.8
C20 C24 C23 109.2(13)
C20 C24 Mo4 74.4(9)
C23 C24 Mo4 72.7(8)
C20 C24 H24 125.4
C23 C24 H24 125.4
Mo4 C24 H24 119.2
C30 C25 C26 122.3(12)
C30 C25 P1 108.6(11)
C26 C25 P1 106.1(10)
C30 C25 Mo2 74.6(8)
C26 C25 Mo2 77.4(8)
P1 C25 Mo2 68.3(6)
C27 C26 C25 117.5(11)
C27 C26 C31 118.8(11)
C25 C26 C31 123.7(11)
C27 C26 Mo2 70.8(8)
C25 C26 Mo2 65.5(8)
C31 C26 Mo2 136.2(9)
C26 C27 C28 120.8(12)
C26 C27 Mo2 74.6(8)
C28 C27 Mo2 72.9(8)
C26 C27 H27 119.6
C28 C27 H27 119.6
Mo2 C27 H27 124.5
C29 C28 C27 120.8(12)
C29 C28 C35 120.1(11)
C27 C28 C35 118.9(11)
C29 C28 Mo2 71.9(8)
C27 C28 Mo2 71.5(8)
C35 C28 Mo2 133.3(10)
C28 C29 C30 121.4(11)
C28 C29 Mo2 72.9(8)
C30 C29 Mo2 70.7(8)
C28 C29 H29 119.3
C30 C29 H29 119.3
Mo2 C29 H29 129.7
C29 C30 C25 116.1(11)
C29 C30 C39 119.8(11)
C25 C30 C39 123.9(11)
C29 C30 Mo2 72.9(8)
C25 C30 Mo2 68.1(8)
C39 C30 Mo2 133.6(10)
C32 C31 C34 108.6(11)
C32 C31 C33 107.4(11)
C34 C31 C33 109.9(11)
C32 C31 C26 107.0(10)
C34 C31 C26 112.6(12)
C33 C31 C26 111.0(10)
C31 C32 H32A 109.5
C31 C32 H32B 109.5
H32A C32 H32B 109.5
C31 C32 H32C 109.5
H32A C32 H32C 109.5
H32B C32 H32C 109.5
C31 C33 H33A 109.5
C31 C33 H33B 109.5
H33A C33 H33B 109.5
C31 C33 H33C 109.5
H33A C33 H33C 109.5
H33B C33 H33C 109.5
C31 C34 H34A 109.5
C31 C34 H34B 109.5
H34A C34 H34B 109.5
C31 C34 H34C 109.5
H34A C34 H34C 109.5
H34B C34 H34C 109.5
C37 C35 C38 109.0(12)
C37 C35 C28 115.3(12)
C38 C35 C28 112.8(10)
C37 C35 C36 107.2(11)
C38 C35 C36 108.3(12)
C28 C35 C36 103.8(11)
C35 C36 H36A 109.5
C35 C36 H36B 109.5
H36A C36 H36B 109.5
C35 C36 H36C 109.5
H36A C36 H36C 109.5
H36B C36 H36C 109.5
C35 C37 H37A 109.5
C35 C37 H37B 109.5
H37A C37 H37B 109.5
C35 C37 H37C 109.5
H37A C37 H37C 109.5
H37B C37 H37C 109.5
C35 C38 H38A 109.5
C35 C38 H38B 109.5
H38A C38 H38B 109.5
C35 C38 H38C 109.5
H38A C38 H38C 109.5
H38B C38 H38C 109.5
C41 C39 C40 111.8(12)
C41 C39 C30 113.1(10)
C40 C39 C30 111.3(11)
C41 C39 C42 105.5(11)
C40 C39 C42 108.0(11)
C30 C39 C42 106.7(11)
C39 C40 H40A 109.5
C39 C40 H40B 109.5
H40A C40 H40B 109.5
C39 C40 H40C 109.5
H40A C40 H40C 109.5
H40B C40 H40C 109.5
C39 C41 H41A 109.5
C39 C41 H41B 109.5
H41A C41 H41B 109.5
C39 C41 H41C 109.5
H41A C41 H41C 109.5
H41B C41 H41C 109.5
C39 C42 H42A 109.5
C39 C42 H42B 109.5
H42A C42 H42B 109.5
C39 C42 H42C 109.5
H42A C42 H42C 109.5
H42B C42 H42C 109.5
C48 C43 C44 122.4(10)
C48 C43 P2 105.5(9)
C44 C43 P2 108.4(9)
C48 C43 Mo4 76.6(7)
C44 C43 Mo4 74.7(7)
P2 C43 Mo4 68.3(4)
C45 C44 C43 116.5(10)
C45 C44 C49 119.9(11)
C43 C44 C49 123.6(11)
C45 C44 Mo4 71.8(8)
C43 C44 Mo4 67.5(7)
C49 C44 Mo4 132.3(9)
C44 C45 C46 122.6(10)
C44 C45 Mo4 72.8(7)
C46 C45 Mo4 74.4(7)
C44 C45 H45 118.7
C46 C45 H45 118.7
Mo4 C45 H45 126.1
C45 C46 C47 118.3(11)
C45 C46 C53 122.2(10)
C47 C46 C53 119.3(10)
C45 C46 Mo4 70.1(7)
C47 C46 Mo4 70.1(7)
C53 C46 Mo4 134.7(9)
C48 C47 C46 123.5(11)
C48 C47 Mo4 74.4(7)
C46 C47 Mo4 74.3(7)
C48 C47 H47 118.2
C46 C47 H47 118.2
Mo4 C47 H47 124.8
C47 C48 C43 115.7(10)
C47 C48 C57 119.3(10)
C43 C48 C57 124.4(11)
C47 C48 Mo4 70.5(7)
C43 C48 Mo4 66.4(7)
C57 C48 Mo4 140.4(10)
C50 C49 C52 108.4(11)
C50 C49 C51 110.8(11)
C52 C49 C51 107.9(12)
C50 C49 C44 112.3(11)
C52 C49 C44 108.0(11)
C51 C49 C44 109.3(10)
C49 C50 H50A 109.5
C49 C50 H50B 109.5
H50A C50 H50B 109.5
C49 C50 H50C 109.5
H50A C50 H50C 109.5
H50B C50 H50C 109.5
C49 C51 H51A 109.5
C49 C51 H51B 109.5
H51A C51 H51B 109.5
C49 C51 H51C 109.5
H51A C51 H51C 109.5
H51B C51 H51C 109.5
C49 C52 H52A 109.5
C49 C52 H52B 109.5
H52A C52 H52B 109.5
C49 C52 H52C 109.5
H52A C52 H52C 109.5
H52B C52 H52C 109.5
C55 C53 C56 109.6(10)
C55 C53 C46 107.0(11)
C56 C53 C46 113.1(10)
C55 C53 C54 108.1(11)
C56 C53 C54 106.3(11)
C46 C53 C54 112.7(10)
C53 C54 H54A 109.5
C53 C54 H54B 109.5
H54A C54 H54B 109.5
C53 C54 H54C 109.5
H54A C54 H54C 109.5
H54B C54 H54C 109.5
C53 C55 H55A 109.5
C53 C55 H55B 109.5
H55A C55 H55B 109.5
C53 C55 H55C 109.5
H55A C55 H55C 109.5
H55B C55 H55C 109.5
C53 C56 H56A 109.5
C53 C56 H56B 109.5
H56A C56 H56B 109.5
C53 C56 H56C 109.5
H56A C56 H56C 109.5
H56B C56 H56C 109.5
C58 C57 C48 108.0(11)
C58 C57 C59 108.8(12)
C48 C57 C59 111.5(10)
C58 C57 C60 110.1(10)
C48 C57 C60 110.5(11)
C59 C57 C60 108.0(11)
C57 C58 H58A 109.5
C57 C58 H58B 109.5
H58A C58 H58B 109.5
C57 C58 H58C 109.5
H58A C58 H58C 109.5
H58B C58 H58C 109.5
C57 C59 H59A 109.5
C57 C59 H59B 109.5
H59A C59 H59B 109.5
C57 C59 H59C 109.5
H59A C59 H59C 109.5
H59B C59 H59C 109.5
C57 C60 H60A 109.5
C57 C60 H60B 109.5
H60A C60 H60B 109.5
C57 C60 H60C 109.5
H60A C60 H60C 109.5
H60B C60 H60C 109.5
Cl2 C61 Cl1 112.4(8)
Cl2 C61 H61A 109.1
Cl1 C61 H61A 109.1
Cl2 C61 H61B 109.1
Cl1 C61 H61B 109.1
H61A C61 H61B 107.9
Cl4 C62 Cl3 114.1(8)
Cl4 C62 H62A 108.7
Cl3 C62 H62A 108.7
Cl4 C62 H62B 108.7
Cl3 C62 H62B 108.7
H62A C62 H62B 107.6

loop_
_geom_bond_atom_site_label_1
_geom_bond_atom_site_label_2
_geom_bond_distance
Mo1 C1 1.979(14)
Mo1 C2 1.991(13)
Mo1 P1 2.294(3)
Mo1 C7 2.341(14)
Mo1 C8 2.343(13)
Mo1 C9 2.350(12)
Mo1 C5 2.358(13)
Mo1 C6 2.372(13)
Mo1 Hg1 2.8197(13)
Mo2 C25 2.205(16)
Mo2 C30 2.292(14)
Mo2 P1 2.301(3)
Mo2 C15 2.306(14)
Mo2 C18 2.315(14)
Mo2 C16 2.316(15)
Mo2 C27 2.317(14)
Mo2 C29 2.322(13)
Mo2 C19 2.329(15)
Mo2 C17 2.334(14)
Mo2 C28 2.334(14)
Mo2 C26 2.365(12)
Mo3 C4 1.942(15)
Mo3 C3 1.998(14)
Mo3 P2 2.288(3)
Mo3 C11 2.342(13)
Mo3 C12 2.350(15)
Mo3 C14 2.352(11)
Mo3 C10 2.356(12)
Mo3 C13 2.378(12)
Mo3 Hg2 2.8268(13)
Mo4 C43 2.217(12)
Mo4 C24 2.280(14)
Mo4 C23 2.296(15)
Mo4 C45 2.301(13)
Mo4 P2 2.302(3)
Mo4 C47 2.303(13)
Mo4 C44 2.314(13)
Mo4 C20 2.316(13)
Mo4 C21 2.317(12)
Mo4 C22 2.318(13)
Mo4 C48 2.353(13)
Mo4 C46 2.358(13)
Hg1 C2 2.699(14)
Hg1 I3 2.7647(11)
Hg1 I2 2.9143(10)
Hg1 I1 3.0905(9)
Hg2 C3 2.705(13)
Hg2 C4 2.752(14)
Hg2 I4 2.7759(11)
Hg2 I1 2.8941(10)
Hg2 I2 3.0704(9)
P1 C25 1.860(17)
P2 C43 1.849(13)
O1 C1 1.169(15)
O2 C2 1.156(15)
O3 C3 1.153(16)
O4 C4 1.205(17)
C5 C6 1.42(2)
C5 C9 1.42(2)
C5 H5 0.93
C6 C7 1.453(19)
C6 H6 0.93
C7 C8 1.41(2)
C7 H7 0.93
C8 C9 1.34(2)
C8 H8 0.93
C9 H9 0.93
C10 C11 1.40(2)
C10 C14 1.434(19)
C10 H10 0.93
C11 C12 1.403(19)
C11 H11 0.93
C12 C13 1.42(2)
C12 H12 0.93
C13 C14 1.407(19)
C13 H13 0.93
C14 H14 0.93
C15 C16 1.36(2)
C15 C19 1.442(19)
C15 H15 0.93
C16 C17 1.397(19)
C16 H16 0.93
C17 C18 1.384(19)
C17 H17 0.93
C18 C19 1.412(19)
C18 H18 0.93
C19 H19 0.93
C20 C24 1.347(19)
C20 C21 1.408(17)
C20 H20 0.93
C21 C22 1.376(19)
C21 H21 0.93
C22 C23 1.43(2)
C22 H22 0.93
C23 C24 1.408(19)
C23 H23 0.93
C24 H24 0.93
C25 C30 1.441(17)
C25 C26 1.462(17)
C26 C27 1.394(18)
C26 C31 1.564(16)
C27 C28 1.422(18)
C27 H27 0.93
C28 C29 1.411(16)
C28 C35 1.544(18)
C29 C30 1.440(17)
C29 H29 0.93
C30 C39 1.542(15)
C31 C32 1.529(19)
C31 C34 1.531(19)
C31 C33 1.537(19)
C32 H32A 0.96
C32 H32B 0.96
C32 H32C 0.96
C33 H33A 0.96
C33 H33B 0.96
C33 H33C 0.96
C34 H34A 0.96
C34 H34B 0.96
C34 H34C 0.96
C35 C37 1.523(18)
C35 C38 1.543(19)
C35 C36 1.56(2)
C36 H36A 0.96
C36 H36B 0.96
C36 H36C 0.96
C37 H37A 0.96
C37 H37B 0.96
C37 H37C 0.96
C38 H38A 0.96
C38 H38B 0.96
C38 H38C 0.96
C39 C41 1.510(18)
C39 C40 1.526(18)
C39 C42 1.553(19)
C40 H40A 0.96
C40 H40B 0.96
C40 H40C 0.96
C41 H41A 0.96
C41 H41B 0.96
C41 H41C 0.96
C42 H42A 0.96
C42 H42B 0.96
C42 H42C 0.96
C43 C48 1.456(16)
C43 C44 1.468(16)
C44 C45 1.405(17)
C44 C49 1.559(16)
C45 C46 1.425(17)
C45 H45 0.93
C46 C47 1.426(16)
C46 C53 1.525(16)
C47 C48 1.404(17)
C47 H47 0.93
C48 C57 1.530(15)
C49 C50 1.520(19)
C49 C52 1.537(19)
C49 C51 1.538(18)
C50 H50A 0.96
C50 H50B 0.96
C50 H50C 0.96
C51 H51A 0.96
C51 H51B 0.96
C51 H51C 0.96
C52 H52A 0.96
C52 H52B 0.96
C52 H52C 0.96
C53 C55 1.500(19)
C53 C56 1.524(16)
C53 C54 1.587(17)
C54 H54A 0.96
C54 H54B 0.96
C54 H54C 0.96
C55 H55A 0.96
C55 H55B 0.96
C55 H55C 0.96
C56 H56A 0.96
C56 H56B 0.96
C56 H56C 0.96
C57 C58 1.510(19)
C57 C59 1.538(17)
C57 C60 1.540(19)
C58 H58A 0.96
C58 H58B 0.96
C58 H58C 0.96
C59 H59A 0.96
C59 H59B 0.96
C59 H59C 0.96
C60 H60A 0.96
C60 H60B 0.96
C60 H60C 0.96
C61 Cl2 1.759(16)
C61 Cl1 1.764(15)
C61 H61A 0.97
C61 H61B 0.97
C62 Cl4 1.733(17)
C62 Cl3 1.768(16)
C62 H62A 0.97
C62 H62B 0.97
